data_7059537
loop_
_publ_author_name
'Topi\'c, Edi'
'Pisk, Jana'
'Agustin, Dominique'
'Jendrlin, Martin'
'Cvijanovi\'c, Danijela'
'Vrdoljak, Vi\<snja'
'Rub\<ci\'c, Mirta'

_publ_section_title
;
 Discrete and polymeric ensembles based on dinuclear molybdenum(vi)
 building blocks with adaptive carbohydrazide ligands: from the design to
 catalytic epoxidation
;
_journal_issue 19
_journal_name_full 'New Journal of Chemistry'
_journal_page_first 8085
_journal_page_last 8097
_journal_paper_doi 10.1039/D0NJ01045F
_journal_volume 44
_journal_year 2020
_chemical_formula_moiety 'C19 H22 Mo2 N4 O11, 0.64(C O)'
_chemical_formula_sum 'C19.64 H22 Mo2 N4 O11.64'
_chemical_formula_weight 692.21
_chemical_name_systematic
'2,2'-(carbonylbis(hydrazin-2-yl-1-ylidenemethylylidene))di(3-methoxyphenolato))bis(methanol)tetraoxo-di-molybdenum(vi)methanol solvate'
_space_group_crystal_system triclinic
_space_group_IT_number 2
_space_group_name_Hall '-P 1'
_space_group_name_H-M_alt 'P -1'
_atom_sites_solution_hydrogens mixed
_audit_creation_date 2019-07-19
_audit_creation_method
;
Olex2 1.2
(compiled 2018.05.29 svn.r3508 for OlexSys, GUI svn.r5506)
;
_audit_update_record
;
2020-02-10 deposited with the CCDC.	2020-04-27 downloaded from the CCDC.
;
_cell_angle_alpha 112.516(5)
_cell_angle_beta 98.637(4)
_cell_angle_gamma 97.085(5)
_cell_formula_units_Z 2
_cell_length_a 7.4466(4)
_cell_length_b 13.8570(9)
_cell_length_c 14.0640(8)
_cell_measurement_reflns_used 4165
_cell_measurement_temperature 150(2)
_cell_measurement_theta_max 25.1060
_cell_measurement_theta_min 2.8320
_cell_volume 1299.16(15)
_computing_molecular_graphics 'Olex2 (Dolomanov et al., 2009)'
_computing_publication_material 'Olex2 (Dolomanov et al., 2009)'
_computing_structure_refinement 'ShelXL (Sheldrick, 2015)'
_computing_structure_solution 'SHELXT 2018/2 (Sheldrick, 2018)'
_diffrn_ambient_temperature 150(2)
_diffrn_detector 'CCD plate'
_diffrn_detector_area_resol_mean 16.3426
_diffrn_detector_type Sapphire3
_diffrn_measured_fraction_theta_full 0.999
_diffrn_measured_fraction_theta_max 1.000
_diffrn_measurement_device 'four-circle diffractometer'
_diffrn_measurement_device_type 'Xcalibur, Sapphire3'
_diffrn_measurement_method '\w scans'
_diffrn_radiation_monochromator graphite
_diffrn_radiation_probe x-ray
_diffrn_radiation_type 'Mo K\a'
_diffrn_radiation_wavelength 0.71073
_diffrn_reflns_av_R_equivalents 0.0916
_diffrn_reflns_av_unetI/netI 0.1160
_diffrn_reflns_Laue_measured_fraction_full 0.999
_diffrn_reflns_Laue_measured_fraction_max 1.000
_diffrn_reflns_limit_h_max 10
_diffrn_reflns_limit_h_min -10
_diffrn_reflns_limit_k_max 19
_diffrn_reflns_limit_k_min -17
_diffrn_reflns_limit_l_max 19
_diffrn_reflns_limit_l_min -19
_diffrn_reflns_number 22707
_diffrn_reflns_point_group_measured_fraction_full 0.999
_diffrn_reflns_point_group_measured_fraction_max 1.000
_diffrn_reflns_theta_full 25.242
_diffrn_reflns_theta_max 29.500
_diffrn_reflns_theta_min 2.710
_diffrn_source 'fine-focus sealed X-ray tube'
_diffrn_source_type 'Enhance (Mo) X-ray Source'
_exptl_absorpt_coefficient_mu 1.031
_exptl_absorpt_correction_T_max 1.00000
_exptl_absorpt_correction_T_min 0.79835
_exptl_absorpt_correction_type multi-scan
_exptl_absorpt_process_details
;
CrysAlisPro 1.171.39.46 (Rigaku Oxford Diffraction, 2018)
Empirical absorption correction using spherical harmonics,
 implemented in SCALE3 ABSPACK scaling algorithm.
;
_exptl_crystal_colour orange
_exptl_crystal_density_diffrn 1.774
_exptl_crystal_description prism
_exptl_crystal_F_000 689.9
_exptl_crystal_size_max 0.13
_exptl_crystal_size_mid 0.07
_exptl_crystal_size_min 0.06
_refine_diff_density_max 1.262
_refine_diff_density_min -1.167
_refine_diff_density_rms 0.193
_refine_ls_extinction_method none
_refine_ls_goodness_of_fit_ref 1.051
_refine_ls_hydrogen_treatment mixed
_refine_ls_matrix_type full
_refine_ls_number_parameters 356
_refine_ls_number_reflns 7244
_refine_ls_number_restraints 12
_refine_ls_restrained_S_all 1.054
_refine_ls_R_factor_all 0.1156
_refine_ls_R_factor_gt 0.0633
_refine_ls_shift/su_max 0.001
_refine_ls_shift/su_mean 0.000
_refine_ls_structure_factor_coef Fsqd
_refine_ls_weighting_details 'w=1/[\s^2^(Fo^2^)+(0.0511P)^2^+0.9217P] where P=(Fo^2^+2Fc^2^)/3'
_refine_ls_weighting_scheme calc
_refine_ls_wR_factor_gt 0.1267
_refine_ls_wR_factor_ref 0.1477
_reflns_Friedel_coverage 0.000
_reflns_number_gt 4564
_reflns_number_total 7246
_reflns_threshold_expression 'I > 2\s(I)'
_cod_data_source_file d0nj01045f2.cif
_cod_data_source_block 5a_064_CH3OH
_cod_depositor_comments
;Adding full bibliography for 7059536--7059543.cif.

 Adding full bibliography for 7059536--7059543.cif.
;
_cod_original_cell_volume 1299.16(14)
_cod_database_code 7059537
_shelx_shelxl_version_number 2018/3
_shelx_space_group_comment
;
The symmetry employed for this shelxl refinement is uniquely defined
by the following loop, which should always be used as a source of
symmetry information in preference to the above space-group names.
They are only intended as comments.
;
_olex2_refinement_description
;
1. Fixed Uiso
 At 1.2 times of:
  All C(H) groups, All O(H) groups
 At 1.5 times of:
  All C(H,H) groups, All C(H,H,H) groups
2. Restrained distances
 Mo2-O7B
 1.7 with sigma of 0.005
 Mo2-O7A
 1.7 with sigma of 0.005
 Mo2-O6B
 1.7 with sigma of 0.005
 Mo2-O6A
 1.7 with sigma of 0.005
 Mo2-O11B
 2.3 with sigma of 0.01
 O11A-C19A
 1.4 with sigma of 0.02
 O11B-C19B
 1.4 with sigma of 0.02
 O10-H10
 0.84 with sigma of 0.01
 O11A-H11A
 0.84 with sigma of 0.01
 O11B-H11B
 0.84 with sigma of 0.01
 O12A-C20A
 1.4 with sigma of 0.02
 O12B-C20B
 1.4 with sigma of 0.02
3. Uiso/Uaniso restraints and constraints
Uanis(Mo2) = Uanis(O11B) = Uanis(C19B)
Uanis(Mo2) = Uanis(O7B)
Uanis(Mo2) = Uanis(O7A)
Uanis(Mo2) = Uanis(O6B)
Uanis(Mo2) = Uanis(O6A)
4. Others
 Sof(O6B)=Sof(O11B)=Sof(C19B)=Sof(H19D)=Sof(H19E)=Sof(H19F)=Sof(O7B)=Sof(H11B)=
 1-FVAR(1)
 Sof(O7A)=Sof(O11A)=Sof(O6A)=Sof(C19A)=Sof(H19A)=Sof(H19B)=Sof(H19C)=Sof(H11A)=
 FVAR(1)
 Fixed Sof: O12A(0.32) C20B(0.32) O12B(0.32) C20A(0.32)
5.a Aromatic/amide H refined with riding coordinates:
 C15(H15), C14(H14), C13(H13), C7(H7), C9(H9), C6(H6), C4(H4), C5(H5)
5.b Idealised Me refined as rotating group:
 C17(H17A,H17B,H17C), C18(H18A,H18B,H18C), C16(H16A,H16B,H16C), C19A(H19A,H19B,
 H19C), C19B(H19D,H19E,H19F)
;
_olex2_submission_special_instructions 'No special instructions were received'

loop_
_space_group_symop_operation_xyz
'x, y, z'
'-x, -y, -z'

loop_
_atom_site_label
_atom_site_type_symbol
_atom_site_fract_x
_atom_site_fract_y
_atom_site_fract_z
_atom_site_U_iso_or_equiv
_atom_site_adp_type
_atom_site_occupancy
_atom_site_site_symmetry_order
_atom_site_calc_flag
_atom_site_refinement_flags_posn
_atom_site_refinement_flags_adp
_atom_site_refinement_flags_occupancy
_atom_site_disorder_assembly
_atom_site_disorder_group
Mo1 Mo 0.50089(7) 0.27208(4) 0.80964(4) 0.02112(14) Uani 1 1 d . . . . .
Mo2 Mo 0.75539(7) 0.61865(4) 0.76870(4) 0.02442(14) Uani 1 1 d D . . . .
O2 O 0.6307(6) 0.4153(3) 0.9233(3) 0.0273(9) Uani 1 1 d . . . . .
O1 O 0.3396(5) 0.1873(3) 0.6751(3) 0.0248(9) Uani 1 1 d . . . . .
O10 O 0.2584(6) 0.3570(3) 0.8280(3) 0.0303(10) Uani 1 1 d D . . . .
H10 H 0.243(9) 0.387(4) 0.890(2) 0.036 Uiso 1 1 d DR . . . .
O5 O 0.4265(6) 0.2231(3) 0.8948(3) 0.0316(10) Uani 1 1 d . . . . .
O9 O 1.0375(6) 0.9188(3) 0.7774(3) 0.0321(10) Uani 1 1 d . . . . .
O8 O 0.2216(6) -0.0057(3) 0.5309(3) 0.0300(10) Uani 1 1 d . . . . .
O4 O 0.6952(6) 0.2237(3) 0.7828(3) 0.0325(10) Uani 1 1 d . . . . .
O3 O 0.8617(6) 0.7663(3) 0.8147(4) 0.0334(10) Uani 1 1 d . . . . .
N3 N 0.7952(8) 0.5817(4) 0.9785(4) 0.0317(13) Uani 1 1 d . . . . .
N2 N 0.6463(7) 0.4868(4) 0.7988(4) 0.0231(10) Uani 1 1 d . . . . .
N4 N 0.8582(7) 0.6557(4) 0.9395(4) 0.0265(11) Uani 1 1 d . . . . .
N1 N 0.5611(6) 0.3843(3) 0.7299(4) 0.0203(10) Uani 1 1 d . . . . .
C8 C 0.6913(8) 0.4955(5) 0.9005(5) 0.0274(14) Uani 1 1 d . . . . .
C15 C 1.2022(8) 0.9052(4) 1.0665(5) 0.0258(13) Uani 1 1 d . . . . .
H15 H 1.239248 0.900402 1.131985 0.031 Uiso 1 1 calc R . . . .
C10 C 1.0586(8) 0.8271(4) 0.9879(5) 0.0258(13) Uani 1 1 d . . . . .
C14 C 1.2898(8) 0.9889(4) 1.0487(5) 0.0273(13) Uani 1 1 d . . . . .
H14 H 1.384027 1.042476 1.103009 0.033 Uiso 1 1 calc R . . . .
O7A O 0.5703(7) 0.5970(4) 0.6719(4) 0.02442(14) Uani 0.677(5) 1 d D . P A 1
C13 C 1.2409(8) 0.9954(5) 0.9517(5) 0.0276(13) Uani 1 1 d . . . . .
H13 H 1.305535 1.051754 0.939605 0.033 Uiso 1 1 calc R . . . .
C2 C 0.3654(8) 0.1699(4) 0.5763(4) 0.0225(12) Uani 1 1 d . . . . .
C12 C 1.0983(8) 0.9201(4) 0.8726(5) 0.0255(13) Uani 1 1 d . . . . .
C11 C 1.0048(8) 0.8354(5) 0.8917(5) 0.0263(13) Uani 1 1 d . . . . .
C17 C 1.1384(10) 0.9963(5) 0.7515(6) 0.0405(17) Uani 1 1 d . . . . .
H17A H 1.137650 1.067864 0.802972 0.061 Uiso 1 1 calc GR . . . .
H17B H 1.080462 0.988202 0.680879 0.061 Uiso 1 1 calc GR . . . .
H17C H 1.266540 0.986052 0.753006 0.061 Uiso 1 1 calc GR . . . .
C1 C 0.4485(8) 0.2511(4) 0.5520(5) 0.0247(12) Uani 1 1 d . . . . .
C7 C 0.5318(8) 0.3583(4) 0.6308(5) 0.0256(13) Uani 1 1 d . . . . .
H7 H 0.566332 0.411998 0.606935 0.031 Uiso 1 1 calc R . . . .
O11A O 0.5432(9) 0.6969(5) 0.8760(5) 0.0304(16) Uani 0.677(5) 1 d D . P A 1
C9 C 0.9751(9) 0.7403(5) 1.0095(5) 0.0280(14) Uani 1 1 d . . . . .
H9 H 1.007187 0.744814 1.079280 0.034 Uiso 1 1 calc R . . . .
C6 C 0.4564(9) 0.2279(5) 0.4463(5) 0.0355(15) Uani 1 1 d . . . . .
H6 H 0.508039 0.283098 0.428186 0.043 Uiso 1 1 calc R . . . .
C4 C 0.3139(9) 0.0466(5) 0.3955(5) 0.0347(15) Uani 1 1 d . . . . .
H4 H 0.271113 -0.023552 0.342204 0.042 Uiso 1 1 calc R . . . .
C18 C 0.1270(10) 0.3745(6) 0.7576(5) 0.0447(18) Uani 1 1 d . . . . .
H18A H 0.160070 0.350989 0.688507 0.067 Uiso 1 1 calc GR . . . .
H18B H 0.124197 0.450729 0.783942 0.067 Uiso 1 1 calc GR . . . .
H18C H 0.004577 0.334265 0.750960 0.067 Uiso 1 1 calc GR . . . .
C3 C 0.2987(8) 0.0666(5) 0.4970(5) 0.0258(13) Uani 1 1 d . . . . .
C16 C 0.1480(9) -0.1128(5) 0.4516(5) 0.0350(15) Uani 1 1 d . . . . .
H16A H 0.057424 -0.110377 0.394641 0.052 Uiso 1 1 calc GR . . . .
H16B H 0.087462 -0.155937 0.483391 0.052 Uiso 1 1 calc GR . . . .
H16C H 0.249175 -0.144501 0.422959 0.052 Uiso 1 1 calc GR . . . .
C5 C 0.3911(9) 0.1274(5) 0.3691(5) 0.0393(17) Uani 1 1 d . . . . .
H5 H 0.398198 0.112716 0.298181 0.047 Uiso 1 1 calc R . . . .
O6A O 0.9193(7) 0.5562(5) 0.7148(5) 0.02442(14) Uani 0.677(5) 1 d D . P A 1
C19A C 0.3464(13) 0.6644(12) 0.8468(10) 0.063(4) Uani 0.677(5) 1 d D . P A 1
H19A H 0.310207 0.610172 0.774194 0.094 Uiso 0.677(5) 1 calc GR . P A 1
H19B H 0.290316 0.726122 0.851952 0.094 Uiso 0.677(5) 1 calc GR . P A 1
H19C H 0.303377 0.634654 0.894275 0.094 Uiso 0.677(5) 1 calc GR . P A 1
O6B O 0.9566(11) 0.5785(10) 0.7429(11) 0.02442(14) Uani 0.323(5) 1 d D . P A 2
O11B O 0.4841(13) 0.6715(9) 0.7898(10) 0.02442(14) Uani 0.323(5) 1 d D . P A 2
C19B C 0.415(3) 0.7121(15) 0.8796(14) 0.02442(14) Uani 0.323(5) 1 d D . P A 2
H19D H 0.499310 0.710438 0.939207 0.037 Uiso 0.323(5) 1 calc GR . P A 2
H19E H 0.292834 0.668846 0.868977 0.037 Uiso 0.323(5) 1 calc GR . P A 2
H19F H 0.402339 0.785789 0.894437 0.037 Uiso 0.323(5) 1 calc GR . P A 2
O7B O 0.6417(17) 0.5774(9) 0.6399(5) 0.02442(14) Uani 0.323(5) 1 d D . P A 2
O12A O 0.844(2) 0.5835(11) 0.4840(12) 0.044(4) Uiso 0.32 1 d D . P B 2
C20B C 1.087(3) 0.6795(17) 0.5823(17) 0.035(5) Uiso 0.32 1 d D . P C 1
O12B O 1.2233(19) 0.6289(11) 0.6187(12) 0.042(4) Uiso 0.32 1 d D . P C 1
C20A C 1.016(2) 0.6476(15) 0.5362(16) 0.030(4) Uiso 0.32 1 d D . P B 2
H11A H 0.574(14) 0.725(8) 0.9421(11) 0.045 Uiso 0.677(5) 1 d DR . P A 1
H11B H 0.41(2) 0.677(15) 0.740(9) 0.045 Uiso 0.323(5) 1 d DR . P A 2

loop_
_atom_site_aniso_label
_atom_site_aniso_U_11
_atom_site_aniso_U_22
_atom_site_aniso_U_33
_atom_site_aniso_U_23
_atom_site_aniso_U_13
_atom_site_aniso_U_12
Mo1 0.0254(3) 0.0162(2) 0.0210(3) 0.0088(2) 0.0033(2) -0.0004(2)
Mo2 0.0223(3) 0.0200(3) 0.0307(3) 0.0136(2) 0.0006(2) -0.0013(2)
O2 0.039(3) 0.019(2) 0.022(2) 0.0091(17) 0.0067(19) -0.0045(18)
O1 0.028(2) 0.023(2) 0.018(2) 0.0052(17) 0.0038(17) -0.0016(17)
O10 0.035(2) 0.041(3) 0.018(2) 0.012(2) 0.0089(19) 0.015(2)
O5 0.035(2) 0.030(2) 0.029(2) 0.019(2) -0.0015(19) -0.0066(19)
O9 0.034(3) 0.027(2) 0.037(3) 0.021(2) 0.002(2) -0.0051(19)
O8 0.032(2) 0.021(2) 0.030(2) 0.0056(19) 0.0045(19) 0.0004(18)
O4 0.031(2) 0.027(2) 0.037(3) 0.014(2) 0.001(2) 0.0032(19)
O3 0.034(3) 0.026(2) 0.040(3) 0.017(2) 0.003(2) -0.0031(19)
N3 0.048(3) 0.020(3) 0.025(3) 0.008(2) 0.016(3) -0.007(2)
N2 0.030(3) 0.017(2) 0.021(3) 0.008(2) 0.004(2) -0.001(2)
N4 0.041(3) 0.014(2) 0.024(3) 0.006(2) 0.015(2) 0.001(2)
N1 0.023(2) 0.016(2) 0.020(3) 0.006(2) 0.006(2) 0.003(2)
C8 0.030(3) 0.023(3) 0.027(3) 0.007(3) 0.014(3) 0.001(3)
C15 0.029(3) 0.019(3) 0.027(3) 0.008(3) 0.006(3) 0.004(3)
C10 0.026(3) 0.015(3) 0.033(4) 0.004(2) 0.012(3) 0.003(2)
C14 0.022(3) 0.022(3) 0.033(4) 0.010(3) 0.002(3) -0.001(2)
O7A 0.0223(3) 0.0200(3) 0.0307(3) 0.0136(2) 0.0006(2) -0.0013(2)
C13 0.026(3) 0.022(3) 0.035(4) 0.012(3) 0.008(3) 0.003(3)
C2 0.024(3) 0.023(3) 0.019(3) 0.007(2) 0.002(2) 0.007(2)
C12 0.026(3) 0.021(3) 0.035(4) 0.016(3) 0.010(3) 0.005(2)
C11 0.026(3) 0.025(3) 0.027(3) 0.009(3) 0.008(3) 0.004(3)
C17 0.043(4) 0.037(4) 0.043(4) 0.027(3) 0.000(3) -0.009(3)
C1 0.029(3) 0.022(3) 0.020(3) 0.006(2) 0.005(2) 0.004(3)
C7 0.028(3) 0.019(3) 0.032(3) 0.015(3) 0.006(3) 0.001(2)
O11A 0.025(4) 0.037(4) 0.025(4) 0.011(3) -0.001(3) 0.006(3)
C9 0.037(4) 0.025(3) 0.024(3) 0.011(3) 0.013(3) 0.002(3)
C6 0.041(4) 0.040(4) 0.028(4) 0.020(3) 0.005(3) 0.000(3)
C4 0.035(4) 0.029(3) 0.026(4) 0.001(3) 0.003(3) -0.004(3)
C18 0.046(4) 0.056(5) 0.026(4) 0.009(3) 0.001(3) 0.025(4)
C3 0.019(3) 0.027(3) 0.024(3) 0.005(3) 0.001(2) 0.002(2)
C16 0.037(4) 0.020(3) 0.036(4) 0.002(3) -0.001(3) 0.002(3)
C5 0.044(4) 0.045(4) 0.018(3) 0.003(3) 0.009(3) -0.001(3)
O6A 0.0223(3) 0.0200(3) 0.0307(3) 0.0136(2) 0.0006(2) -0.0013(2)
C19A 0.022(6) 0.087(11) 0.056(9) 0.008(8) 0.003(5) 0.003(6)
O6B 0.0223(3) 0.0200(3) 0.0307(3) 0.0136(2) 0.0006(2) -0.0013(2)
O11B 0.0223(3) 0.0200(3) 0.0307(3) 0.0136(2) 0.0006(2) -0.0013(2)
C19B 0.0223(3) 0.0200(3) 0.0307(3) 0.0136(2) 0.0006(2) -0.0013(2)
O7B 0.0223(3) 0.0200(3) 0.0307(3) 0.0136(2) 0.0006(2) -0.0013(2)

loop_
_atom_type_symbol
_atom_type_description
_atom_type_scat_dispersion_real
_atom_type_scat_dispersion_imag
_atom_type_scat_source
C C 0.0033 0.0016 'International Tables Vol C Tables 4.2.6.8 and 6.1.1.4'
H H 0.0000 0.0000 'International Tables Vol C Tables 4.2.6.8 and 6.1.1.4'
Mo Mo -1.6832 0.6857 'International Tables Vol C Tables 4.2.6.8 and 6.1.1.4'
N N 0.0061 0.0033 'International Tables Vol C Tables 4.2.6.8 and 6.1.1.4'
O O 0.0106 0.0060 'International Tables Vol C Tables 4.2.6.8 and 6.1.1.4'

loop_
_geom_angle_atom_site_label_1
_geom_angle_atom_site_label_2
_geom_angle_atom_site_label_3
_geom_angle
_geom_angle_site_symmetry_1
_geom_angle_site_symmetry_3
_geom_angle_publ_flag
O2 Mo1 O10 80.12(16) . . ?
O2 Mo1 N1 72.41(16) . . ?
O1 Mo1 O2 150.56(16) . . ?
O1 Mo1 O10 80.56(16) . . ?
O1 Mo1 N1 82.09(16) . . ?
O10 Mo1 N1 78.39(15) . . ?
O5 Mo1 O2 94.77(18) . . ?
O5 Mo1 O1 105.56(18) . . ?
O5 Mo1 O10 85.35(17) . . ?
O5 Mo1 N1 160.72(18) . . ?
O4 Mo1 O2 96.78(19) . . ?
O4 Mo1 O1 97.73(19) . . ?
O4 Mo1 O10 168.46(17) . . ?
O4 Mo1 O5 106.0(2) . . ?
O4 Mo1 N1 90.07(17) . . ?
O3 Mo2 N2 151.60(18) . . ?
O3 Mo2 N4 81.98(17) . . ?
O3 Mo2 O11A 80.5(2) . . ?
O3 Mo2 O11B 86.3(3) . . ?
N2 Mo2 N4 71.36(17) . . ?
N2 Mo2 O11A 80.4(2) . . ?
N2 Mo2 O11B 86.4(3) . . ?
N4 Mo2 O11A 67.5(2) . . ?
N4 Mo2 O11B 95.0(3) . . ?
O7A Mo2 O3 103.8(2) . . ?
O7A Mo2 N2 93.7(2) . . ?
O7A Mo2 N4 146.6(3) . . ?
O7A Mo2 O11A 80.8(3) . . ?
O6A Mo2 O3 103.2(3) . . ?
O6A Mo2 N2 91.6(3) . . ?
O6A Mo2 N4 101.2(3) . . ?
O6A Mo2 O7A 109.2(3) . . ?
O6A Mo2 O11A 167.7(3) . . ?
O6B Mo2 O3 93.4(5) . . ?
O6B Mo2 N2 95.9(5) . . ?
O6B Mo2 N4 89.5(5) . . ?
O6B Mo2 O11B 175.4(6) . . ?
O6B Mo2 O7B 96.9(6) . . ?
O7B Mo2 O3 105.6(4) . . ?
O7B Mo2 N2 99.8(4) . . ?
O7B Mo2 N4 169.7(4) . . ?
O7B Mo2 O11B 78.8(6) . . ?
C8 O2 Mo1 121.5(4) . . ?
C2 O1 Mo1 130.0(3) . . ?
Mo1 O10 H10 116(4) . . ?
C18 O10 Mo1 133.6(4) . . ?
C18 O10 H10 110(4) . . ?
C12 O9 C17 116.9(5) . . ?
C3 O8 C16 116.6(5) . . ?
C11 O3 Mo2 134.7(4) . . ?
C8 N3 N4 109.8(5) . . ?
N1 N2 Mo2 130.3(3) . . ?
C8 N2 Mo2 117.3(4) . . ?
C8 N2 N1 111.5(4) . . ?
N3 N4 Mo2 118.5(4) . . ?
C9 N4 Mo2 127.2(4) . . ?
C9 N4 N3 114.3(5) . . ?
N2 N1 Mo1 114.1(3) . . ?
C7 N1 Mo1 125.8(4) . . ?
C7 N1 N2 120.0(4) . . ?
O2 C8 N3 117.2(5) . . ?
O2 C8 N2 119.9(5) . . ?
N3 C8 N2 122.9(5) . . ?
C10 C15 H15 119.9 . . ?
C14 C15 H15 119.9 . . ?
C14 C15 C10 120.2(6) . . ?
C15 C10 C9 117.9(6) . . ?
C11 C10 C15 119.3(5) . . ?
C11 C10 C9 122.8(6) . . ?
C15 C14 H14 119.7 . . ?
C15 C14 C13 120.7(6) . . ?
C13 C14 H14 119.7 . . ?
C14 C13 H13 119.7 . . ?
C12 C13 C14 120.5(5) . . ?
C12 C13 H13 119.7 . . ?
O1 C2 C1 122.3(5) . . ?
O1 C2 C3 117.4(5) . . ?
C1 C2 C3 120.2(5) . . ?
O9 C12 C13 125.9(5) . . ?
O9 C12 C11 115.2(5) . . ?
C13 C12 C11 118.9(6) . . ?
O3 C11 C10 122.5(5) . . ?
O3 C11 C12 117.1(5) . . ?
C10 C11 C12 120.4(6) . . ?
O9 C17 H17A 109.5 . . ?
O9 C17 H17B 109.5 . . ?
O9 C17 H17C 109.5 . . ?
H17A C17 H17B 109.5 . . ?
H17A C17 H17C 109.5 . . ?
H17B C17 H17C 109.5 . . ?
C2 C1 C7 123.4(5) . . ?
C2 C1 C6 118.5(5) . . ?
C6 C1 C7 118.0(5) . . ?
N1 C7 C1 123.9(5) . . ?
N1 C7 H7 118.1 . . ?
C1 C7 H7 118.1 . . ?
Mo2 O11A H11A 122(7) . . ?
C19A O11A Mo2 125.1(7) . . ?
C19A O11A H11A 108(7) . . ?
N4 C9 C10 124.3(6) . . ?
N4 C9 H9 117.8 . . ?
C10 C9 H9 117.8 . . ?
C1 C6 H6 119.4 . . ?
C5 C6 C1 121.2(6) . . ?
C5 C6 H6 119.4 . . ?
C3 C4 H4 119.4 . . ?
C3 C4 C5 121.2(6) . . ?
C5 C4 H4 119.4 . . ?
O10 C18 H18A 109.5 . . ?
O10 C18 H18B 109.5 . . ?
O10 C18 H18C 109.5 . . ?
H18A C18 H18B 109.5 . . ?
H18A C18 H18C 109.5 . . ?
H18B C18 H18C 109.5 . . ?
O8 C3 C2 114.6(5) . . ?
O8 C3 C4 126.0(5) . . ?
C4 C3 C2 119.4(5) . . ?
O8 C16 H16A 109.5 . . ?
O8 C16 H16B 109.5 . . ?
O8 C16 H16C 109.5 . . ?
H16A C16 H16B 109.5 . . ?
H16A C16 H16C 109.5 . . ?
H16B C16 H16C 109.5 . . ?
C6 C5 C4 119.4(6) . . ?
C6 C5 H5 120.3 . . ?
C4 C5 H5 120.3 . . ?
O11A C19A H19A 109.5 . . ?
O11A C19A H19B 109.5 . . ?
O11A C19A H19C 109.5 . . ?
H19A C19A H19B 109.5 . . ?
H19A C19A H19C 109.5 . . ?
H19B C19A H19C 109.5 . . ?
Mo2 O11B H11B 121(10) . . ?
C19B O11B Mo2 130.1(13) . . ?
C19B O11B H11B 109(10) . . ?
O11B C19B H19D 109.5 . . ?
O11B C19B H19E 109.5 . . ?
O11B C19B H19F 109.5 . . ?
H19D C19B H19E 109.5 . . ?
H19D C19B H19F 109.5 . . ?
H19E C19B H19F 109.5 . . ?

loop_
_geom_bond_atom_site_label_1
_geom_bond_atom_site_label_2
_geom_bond_distance
_geom_bond_site_symmetry_2
_geom_bond_publ_flag
Mo1 O2 2.016(4) . ?
Mo1 O1 1.916(4) . ?
Mo1 O10 2.268(4) . ?
Mo1 O5 1.712(4) . ?
Mo1 O4 1.701(4) . ?
Mo1 N1 2.278(4) . ?
Mo2 O3 1.915(4) . ?
Mo2 N2 2.123(4) . ?
Mo2 N4 2.241(5) . ?
Mo2 O7A 1.693(4) . ?
Mo2 O11A 2.416(6) . ?
Mo2 O6A 1.688(4) . ?
Mo2 O6B 1.703(5) . ?
Mo2 O11B 2.255(8) . ?
Mo2 O7B 1.718(5) . ?
O2 C8 1.316(6) . ?
O1 C2 1.364(6) . ?
O10 H10 0.840(10) . ?
O10 C18 1.396(7) . ?
O9 C12 1.341(7) . ?
O9 C17 1.425(6) . ?
O8 C3 1.366(7) . ?
O8 C16 1.447(7) . ?
O3 C11 1.354(7) . ?
N3 N4 1.402(6) . ?
N3 C8 1.320(8) . ?
N2 N1 1.378(6) . ?
N2 C8 1.374(7) . ?
N4 C9 1.307(7) . ?
N1 C7 1.274(7) . ?
C15 H15 0.9500 . ?
C15 C10 1.407(8) . ?
C15 C14 1.386(7) . ?
C10 C11 1.404(8) . ?
C10 C9 1.442(7) . ?
C14 H14 0.9500 . ?
C14 C13 1.399(8) . ?
C13 H13 0.9500 . ?
C13 C12 1.391(8) . ?
C2 C1 1.397(8) . ?
C2 C3 1.405(8) . ?
C12 C11 1.425(8) . ?
C17 H17A 0.9800 . ?
C17 H17B 0.9800 . ?
C17 H17C 0.9800 . ?
C1 C7 1.458(8) . ?
C1 C6 1.408(8) . ?
C7 H7 0.9500 . ?
O11A C19A 1.426(11) . ?
O11A H11A 0.840(10) . ?
C9 H9 0.9500 . ?
C6 H6 0.9500 . ?
C6 C5 1.368(9) . ?
C4 H4 0.9500 . ?
C4 C3 1.372(8) . ?
C4 C5 1.394(9) . ?
C18 H18A 0.9800 . ?
C18 H18B 0.9800 . ?
C18 H18C 0.9800 . ?
C16 H16A 0.9800 . ?
C16 H16B 0.9800 . ?
C16 H16C 0.9800 . ?
C5 H5 0.9500 . ?
C19A H19A 0.9800 . ?
C19A H19B 0.9800 . ?
C19A H19C 0.9800 . ?
O11B C19B 1.380(16) . ?
O11B H11B 0.840(10) . ?
C19B H19D 0.9800 . ?
C19B H19E 0.9800 . ?
C19B H19F 0.9800 . ?
O12A C20A 1.379(16) . ?
C20B O12B 1.440(16) . ?

loop_
_geom_torsion_atom_site_label_1
_geom_torsion_atom_site_label_2
_geom_torsion_atom_site_label_3
_geom_torsion_atom_site_label_4
_geom_torsion
_geom_torsion_site_symmetry_1
_geom_torsion_site_symmetry_2
_geom_torsion_site_symmetry_3
_geom_torsion_site_symmetry_4
_geom_torsion_publ_flag
Mo1 O2 C8 N3 -171.4(4) . . . . ?
Mo1 O2 C8 N2 8.2(7) . . . . ?
Mo1 O1 C2 C1 -41.1(7) . . . . ?
Mo1 O1 C2 C3 141.2(4) . . . . ?
Mo1 N1 C7 C1 1.9(8) . . . . ?
Mo2 O3 C11 C10 -31.3(8) . . . . ?
Mo2 O3 C11 C12 150.2(4) . . . . ?
Mo2 N2 N1 Mo1 173.7(2) . . . . ?
Mo2 N2 N1 C7 -2.7(7) . . . . ?
Mo2 N2 C8 O2 -178.6(4) . . . . ?
Mo2 N2 C8 N3 1.0(8) . . . . ?
Mo2 N4 C9 C10 0.7(8) . . . . ?
O1 C2 C1 C7 6.4(9) . . . . ?
O1 C2 C1 C6 -175.1(5) . . . . ?
O1 C2 C3 O8 -2.6(7) . . . . ?
O1 C2 C3 C4 177.0(5) . . . . ?
O9 C12 C11 O3 -2.7(8) . . . . ?
O9 C12 C11 C10 178.8(5) . . . . ?
N3 N4 C9 C10 180.0(5) . . . . ?
N2 N1 C7 C1 177.8(5) . . . . ?
N4 N3 C8 O2 175.8(5) . . . . ?
N4 N3 C8 N2 -3.8(8) . . . . ?
N1 N2 C8 O2 -8.8(7) . . . . ?
N1 N2 C8 N3 170.8(5) . . . . ?
C8 N3 N4 Mo2 4.8(6) . . . . ?
C8 N3 N4 C9 -174.6(5) . . . . ?
C8 N2 N1 Mo1 5.6(5) . . . . ?
C8 N2 N1 C7 -170.8(5) . . . . ?
C15 C10 C11 O3 -176.6(5) . . . . ?
C15 C10 C11 C12 1.9(8) . . . . ?
C15 C10 C9 N4 -170.7(5) . . . . ?
C15 C14 C13 C12 2.5(9) . . . . ?
C10 C15 C14 C13 -1.9(9) . . . . ?
C14 C15 C10 C11 -0.2(8) . . . . ?
C14 C15 C10 C9 178.5(5) . . . . ?
C14 C13 C12 O9 179.0(5) . . . . ?
C14 C13 C12 C11 -0.9(8) . . . . ?
C13 C12 C11 O3 177.2(5) . . . . ?
C13 C12 C11 C10 -1.3(8) . . . . ?
C2 C1 C7 N1 10.6(9) . . . . ?
C2 C1 C6 C5 -2.5(9) . . . . ?
C11 C10 C9 N4 8.0(9) . . . . ?
C17 O9 C12 C13 5.7(8) . . . . ?
C17 O9 C12 C11 -174.4(5) . . . . ?
C1 C2 C3 O8 179.6(5) . . . . ?
C1 C2 C3 C4 -0.8(9) . . . . ?
C1 C6 C5 C4 0.5(10) . . . . ?
C7 C1 C6 C5 176.1(6) . . . . ?
C9 C10 C11 O3 4.7(9) . . . . ?
C9 C10 C11 C12 -176.9(5) . . . . ?
C6 C1 C7 N1 -167.9(6) . . . . ?
C3 C2 C1 C7 -175.9(5) . . . . ?
C3 C2 C1 C6 2.6(9) . . . . ?
C3 C4 C5 C6 1.4(10) . . . . ?
C16 O8 C3 C2 178.9(5) . . . . ?
C16 O8 C3 C4 -0.7(8) . . . . ?
C5 C4 C3 O8 178.3(6) . . . . ?
C5 C4 C3 C2 -1.3(9) . . . . ?
